data_1574496
loop_
_publ_author_name
'LaPierre, Etienne A.'
'Suvinen, Roope A.'
'Patrick, Brian O.'
'Tuononen, Heikki M.'
'Manners, Ian'

_publ_section_title
;
 Multi-site reduction of hexachlorophosphazene to low-valent PN
 heterocycles and extension to the reduction of poly-chlorophosphazene
;
_journal_issue 22
_journal_name_full 'Chemical Science'
_journal_page_first 9820
_journal_page_last 9832
_journal_paper_doi 10.1039/D4SC07559E
_journal_volume 16
_journal_year 2025
_chemical_formula_moiety 'C20 H31 Cl4 N4 P3 S'
_chemical_formula_sum 'C20 H31 Cl4 N4 P3 S'
_chemical_formula_weight 594.26
_space_group_crystal_system monoclinic
_space_group_IT_number 9
_space_group_name_Hall 'C -2yc'
_space_group_name_H-M_alt 'C 1 c 1'
_atom_sites_solution_hydrogens geom
_audit_creation_method SHELXL-2019/3
_audit_update_record
;
2024-09-11 deposited with the CCDC.	2025-04-15 downloaded from the CCDC.
;
_cell_angle_alpha 90
_cell_angle_beta 101.938(2)
_cell_angle_gamma 90
_cell_formula_units_Z 4
_cell_length_a 12.3147(8)
_cell_length_b 14.3846(9)
_cell_length_c 15.9115(10)
_cell_measurement_reflns_used 9947
_cell_measurement_temperature 100(2)
_cell_measurement_theta_max 30.52
_cell_measurement_theta_min 2.20
_cell_volume 2757.6(3)
_computing_cell_refinement 'Bruker SAINT'
_computing_data_collection 'Bruker APEX2'
_computing_data_reduction 'Bruker SAINT'
_computing_molecular_graphics 'Bruker SHELXTL'
_computing_publication_material 'LinXTL v. 5.9.9 (Spasyuk, 2009)'
_computing_structure_refinement 'SHELXL-2014 (Sheldrick 2014)'
_computing_structure_solution 'SHELXS-97 (Sheldrick 2008)'
_diffrn_ambient_temperature 100(2)
_diffrn_measured_fraction_theta_full 0.999
_diffrn_measured_fraction_theta_max 0.998
_diffrn_measurement_device_type 'Bruker APEX-II CCD'
_diffrn_measurement_method '\f and \w scans'
_diffrn_radiation_type 'Mo k\a'
_diffrn_radiation_wavelength 0.71073
_diffrn_reflns_av_R_equivalents 0.0276
_diffrn_reflns_av_unetI/netI 0.0213
_diffrn_reflns_Laue_measured_fraction_full 0.999
_diffrn_reflns_Laue_measured_fraction_max 0.998
_diffrn_reflns_limit_h_max 17
_diffrn_reflns_limit_h_min -17
_diffrn_reflns_limit_k_max 20
_diffrn_reflns_limit_k_min -18
_diffrn_reflns_limit_l_max 22
_diffrn_reflns_limit_l_min -22
_diffrn_reflns_number 47467
_diffrn_reflns_point_group_measured_fraction_full 0.999
_diffrn_reflns_point_group_measured_fraction_max 0.998
_diffrn_reflns_theta_full 25.242
_diffrn_reflns_theta_max 30.552
_diffrn_reflns_theta_min 2.205
_exptl_absorpt_coefficient_mu 0.697
_exptl_absorpt_correction_T_max 0.7461
_exptl_absorpt_correction_T_min 0.7223
_exptl_absorpt_correction_type multi-scan
_exptl_absorpt_process_details 'Sadabs (Sheldrick, 1996)'
_exptl_crystal_colour Yellow
_exptl_crystal_density_diffrn 1.431
_exptl_crystal_density_method 'not measured'
_exptl_crystal_description prism
_exptl_crystal_F_000 1232
_exptl_crystal_size_max 0.16
_exptl_crystal_size_mid 0.13
_exptl_crystal_size_min 0.13
_refine_diff_density_max 0.268
_refine_diff_density_min -0.206
_refine_diff_density_rms 0.041
_refine_ls_abs_structure_details
;
 Flack x determined using 3944 quotients [(I+)-(I-)]/[(I+)+(I-)]
 (Parsons, Flack and Wagner, Acta Cryst. B69 (2013) 249-259).
;
_refine_ls_abs_structure_Flack -0.026(12)
_refine_ls_extinction_method none
_refine_ls_goodness_of_fit_ref 1.030
_refine_ls_hydrogen_treatment constr
_refine_ls_matrix_type full
_refine_ls_number_parameters 297
_refine_ls_number_reflns 8440
_refine_ls_number_restraints 2
_refine_ls_restrained_S_all 1.030
_refine_ls_R_factor_all 0.0208
_refine_ls_R_factor_gt 0.0195
_refine_ls_shift/su_max 0.001
_refine_ls_shift/su_mean 0.000
_refine_ls_structure_factor_coef Fsqd
_refine_ls_weighting_details 'w=1/[\s^2^(Fo^2^)+(0.0260P)^2^+0.5977P] where P=(Fo^2^+2Fc^2^)/3'
_refine_ls_weighting_scheme calc
_refine_ls_wR_factor_gt 0.0467
_refine_ls_wR_factor_ref 0.0474
_reflns_Friedel_coverage 0.997
_reflns_Friedel_fraction_full 0.999
_reflns_Friedel_fraction_max 0.997
_reflns_number_gt 8184
_reflns_number_total 8440
_reflns_threshold_expression 'I > 2\s(I)'
_cod_data_source_file d4sc07559e2.cif
_cod_data_source_block im147_a
_cod_depositor_comments 'Adding full bibliography for 1574493--1574501.cif.'
_cod_original_sg_symbol_H-M 'C c'
_cod_database_code 1574496
_shelx_shelxl_version_number 2019/3
_shelx_space_group_comment
;
The symmetry employed for this shelxl refinement is uniquely defined
by the following loop, which should always be used as a source of
symmetry information in preference to the above space-group names.
They are only intended as comments.
;
_shelx_estimated_absorpt_t_min 0.897
_shelx_estimated_absorpt_t_max 0.915

loop_
_space_group_symop_operation_xyz
'x, y, z'
'x, -y, z+1/2'
'x+1/2, y+1/2, z'
'x+1/2, -y+1/2, z+1/2'

loop_
_atom_site_label
_atom_site_type_symbol
_atom_site_fract_x
_atom_site_fract_y
_atom_site_fract_z
_atom_site_U_iso_or_equiv
_atom_site_adp_type
_atom_site_occupancy
_atom_site_site_symmetry_order
_atom_site_calc_flag
_atom_site_refinement_flags_posn
_atom_site_refinement_flags_adp
_atom_site_refinement_flags_occupancy
_atom_site_disorder_assembly
_atom_site_disorder_group
C1 C 0.54651(14) 0.37879(11) 0.59531(10) 0.0093(3) Uani 1 1 d . . . . .
C2 C 0.62211(14) 0.42967(12) 0.67018(11) 0.0125(3) Uani 1 1 d . . . . .
C3 C 0.56903(15) 0.40223(13) 0.74683(11) 0.0159(3) Uani 1 1 d . . . . .
H3A H 0.611929 0.351422 0.780281 0.019 Uiso 1 1 calc R U . . .
H3B H 0.568384 0.456187 0.785346 0.019 Uiso 1 1 calc R U . . .
C4 C 0.45072(15) 0.37028(13) 0.70977(11) 0.0138(3) Uani 1 1 d . . . . .
C5 C 0.62901(16) 0.53530(13) 0.65811(12) 0.0185(4) Uani 1 1 d . . . . .
H5A H 0.662061 0.548354 0.608377 0.028 Uiso 1 1 calc R U . . .
H5B H 0.675104 0.562890 0.709690 0.028 Uiso 1 1 calc R U . . .
H5C H 0.554278 0.562061 0.648578 0.028 Uiso 1 1 calc R U . . .
C6 C 0.74091(16) 0.38913(15) 0.68497(13) 0.0213(4) Uani 1 1 d . . . . .
H6A H 0.737030 0.321100 0.682875 0.032 Uiso 1 1 calc R U . . .
H6B H 0.782903 0.408882 0.741321 0.032 Uiso 1 1 calc R U . . .
H6C H 0.778049 0.411731 0.640067 0.032 Uiso 1 1 calc R U . . .
C7 C 0.36898(16) 0.45190(14) 0.69895(12) 0.0189(4) Uani 1 1 d . . . . .
H7A H 0.369789 0.480217 0.755091 0.028 Uiso 1 1 calc R U . . .
H7B H 0.294065 0.429341 0.674319 0.028 Uiso 1 1 calc R U . . .
H7C H 0.390830 0.498318 0.660510 0.028 Uiso 1 1 calc R U . . .
C8 C 0.41000(19) 0.29281(14) 0.76051(12) 0.0225(4) Uani 1 1 d . . . . .
H8A H 0.464350 0.242126 0.769593 0.034 Uiso 1 1 calc R U . . .
H8B H 0.338631 0.269456 0.728417 0.034 Uiso 1 1 calc R U . . .
H8C H 0.400778 0.316931 0.816207 0.034 Uiso 1 1 calc R U . . .
C9 C 0.39708(14) 0.26192(12) 0.57404(10) 0.0114(3) Uani 1 1 d . . . . .
C10 C 0.29415(14) 0.27934(12) 0.52015(11) 0.0137(3) Uani 1 1 d . . . . .
C11 C 0.23620(15) 0.20254(13) 0.47904(12) 0.0175(3) Uani 1 1 d . . . . .
H11 H 0.164903 0.211658 0.443501 0.021 Uiso 1 1 calc R U . . .
C12 C 0.28008(16) 0.11415(13) 0.48889(12) 0.0191(4) Uani 1 1 d . . . . .
H12 H 0.240225 0.063465 0.458959 0.023 Uiso 1 1 calc R U . . .
C13 C 0.38294(16) 0.09934(13) 0.54280(12) 0.0176(3) Uani 1 1 d . . . . .
H13 H 0.412609 0.038186 0.549310 0.021 Uiso 1 1 calc R U . . .
C14 C 0.44327(15) 0.17227(12) 0.58739(11) 0.0132(3) Uani 1 1 d . . . . .
C15 C 0.24219(15) 0.37466(13) 0.50114(13) 0.0179(3) Uani 1 1 d . . . . .
H15 H 0.294576 0.422331 0.532311 0.021 Uiso 1 1 calc R U . . .
C16 C 0.13296(17) 0.38054(16) 0.53283(18) 0.0304(5) Uani 1 1 d . . . . .
H16A H 0.080641 0.334330 0.502578 0.046 Uiso 1 1 calc R U . . .
H16B H 0.101214 0.442880 0.521456 0.046 Uiso 1 1 calc R U . . .
H16C H 0.147212 0.368178 0.594712 0.046 Uiso 1 1 calc R U . . .
C17 C 0.22118(19) 0.39573(15) 0.40475(14) 0.0271(5) Uani 1 1 d . . . . .
H17A H 0.289357 0.384779 0.383565 0.041 Uiso 1 1 calc R U . . .
H17B H 0.198580 0.460804 0.394862 0.041 Uiso 1 1 calc R U . . .
H17C H 0.162173 0.355081 0.374176 0.041 Uiso 1 1 calc R U . . .
C18 C 0.55597(16) 0.15218(13) 0.64556(11) 0.0154(3) Uani 1 1 d . . . . .
H18 H 0.573492 0.204990 0.687022 0.019 Uiso 1 1 calc R U . . .
C19 C 0.64856(16) 0.14753(14) 0.59435(12) 0.0188(3) Uani 1 1 d . . . . .
H19A H 0.631201 0.098954 0.550436 0.028 Uiso 1 1 calc R U . . .
H19B H 0.719171 0.133046 0.633286 0.028 Uiso 1 1 calc R U . . .
H19C H 0.654471 0.207617 0.566617 0.028 Uiso 1 1 calc R U . . .
C20 C 0.55425(19) 0.06274(14) 0.69829(13) 0.0239(4) Uani 1 1 d . . . . .
H20A H 0.496344 0.067560 0.732049 0.036 Uiso 1 1 calc R U . . .
H20B H 0.626551 0.054310 0.737040 0.036 Uiso 1 1 calc R U . . .
H20C H 0.538773 0.009364 0.659371 0.036 Uiso 1 1 calc R U . . .
Cl1 Cl 0.46338(4) 0.28180(3) 0.23904(3) 0.02134(10) Uani 1 1 d . . . . .
Cl2 Cl 0.51679(4) 0.11447(3) 0.36114(3) 0.01875(9) Uani 1 1 d . . . . .
Cl3 Cl 0.84768(3) 0.40680(3) 0.37059(3) 0.01661(8) Uani 1 1 d . . . . .
Cl4 Cl 0.86760(4) 0.24474(3) 0.50002(3) 0.02098(9) Uani 1 1 d . . . . .
N1 N 0.49991(12) 0.30189(10) 0.42789(9) 0.0119(3) Uani 1 1 d . . . . .
N2 N 0.67763(14) 0.26310(12) 0.35626(11) 0.0183(3) Uani 1 1 d . . . . .
N3 N 0.69414(12) 0.38847(10) 0.48711(9) 0.0128(3) Uani 1 1 d . . . . .
N4 N 0.46431(12) 0.33738(10) 0.62027(9) 0.0105(3) Uani 1 1 d . . . . .
P1 P 0.56058(3) 0.39015(3) 0.48173(3) 0.00916(8) Uani 1 1 d . . . . .
P2 P 0.54968(4) 0.25108(3) 0.35804(3) 0.01107(8) Uani 1 1 d . . . . .
P3 P 0.75058(3) 0.32614(3) 0.42829(3) 0.01105(8) Uani 1 1 d . . . . .
S4 S 0.48782(4) 0.50999(3) 0.45503(3) 0.01507(8) Uani 1 1 d . . . . .

loop_
_atom_site_aniso_label
_atom_site_aniso_U_11
_atom_site_aniso_U_22
_atom_site_aniso_U_33
_atom_site_aniso_U_23
_atom_site_aniso_U_13
_atom_site_aniso_U_12
C1 0.0101(7) 0.0080(7) 0.0098(7) 0.0000(5) 0.0018(5) 0.0023(6)
C2 0.0114(7) 0.0153(8) 0.0103(7) -0.0033(6) 0.0010(6) -0.0008(6)
C3 0.0175(8) 0.0201(9) 0.0099(7) -0.0018(6) 0.0022(6) 0.0003(7)
C4 0.0174(8) 0.0155(8) 0.0101(7) -0.0021(6) 0.0064(6) -0.0007(6)
C5 0.0233(9) 0.0157(8) 0.0162(8) -0.0059(6) 0.0032(7) -0.0067(7)
C6 0.0117(8) 0.0332(11) 0.0174(8) -0.0058(7) -0.0011(6) 0.0028(7)
C7 0.0168(8) 0.0194(9) 0.0222(9) -0.0046(7) 0.0079(7) 0.0015(7)
C8 0.0320(11) 0.0217(10) 0.0176(9) -0.0005(7) 0.0141(8) -0.0043(8)
C9 0.0129(7) 0.0108(7) 0.0122(7) -0.0017(5) 0.0062(6) -0.0020(6)
C10 0.0118(7) 0.0132(8) 0.0172(8) -0.0027(6) 0.0059(6) -0.0030(6)
C11 0.0129(8) 0.0183(9) 0.0220(9) -0.0053(7) 0.0050(7) -0.0041(6)
C12 0.0200(9) 0.0153(8) 0.0236(9) -0.0052(7) 0.0082(7) -0.0070(7)
C13 0.0221(9) 0.0112(8) 0.0218(9) -0.0017(6) 0.0101(7) -0.0022(7)
C14 0.0171(8) 0.0112(7) 0.0133(7) 0.0017(6) 0.0076(6) -0.0005(6)
C15 0.0109(8) 0.0151(8) 0.0257(9) -0.0038(7) -0.0004(6) 0.0003(6)
C16 0.0124(9) 0.0252(11) 0.0529(15) -0.0154(10) 0.0050(9) 0.0003(8)
C17 0.0256(10) 0.0203(10) 0.0284(10) 0.0013(8) -0.0103(8) 0.0004(8)
C18 0.0218(9) 0.0117(8) 0.0132(7) 0.0019(6) 0.0045(6) 0.0028(6)
C19 0.0185(8) 0.0187(9) 0.0193(8) 0.0033(7) 0.0041(7) 0.0048(7)
C20 0.0366(11) 0.0179(9) 0.0188(8) 0.0058(7) 0.0092(8) 0.0056(8)
Cl1 0.0251(2) 0.0257(2) 0.01113(17) 0.00151(16) -0.00114(15) -0.00758(19)
Cl2 0.0234(2) 0.01090(18) 0.0213(2) -0.00378(15) 0.00298(16) -0.00282(16)
Cl3 0.01616(19) 0.01840(19) 0.01755(19) -0.00068(15) 0.00877(15) -0.00369(16)
Cl4 0.0147(2) 0.0242(2) 0.0248(2) 0.00669(18) 0.00579(16) 0.00493(17)
N1 0.0108(6) 0.0130(6) 0.0119(6) -0.0033(5) 0.0027(5) -0.0022(5)
N2 0.0141(7) 0.0226(8) 0.0201(7) -0.0124(6) 0.0074(6) -0.0055(6)
N3 0.0103(6) 0.0148(7) 0.0142(6) -0.0058(5) 0.0049(5) -0.0028(5)
N4 0.0117(6) 0.0096(6) 0.0106(6) -0.0006(5) 0.0032(5) 0.0009(5)
P1 0.00957(18) 0.00947(18) 0.00875(17) -0.00122(14) 0.00265(14) -0.00078(14)
P2 0.01129(19) 0.01167(19) 0.01029(17) -0.00317(15) 0.00231(14) -0.00282(15)
P3 0.00929(18) 0.01274(19) 0.01182(17) -0.00278(15) 0.00380(14) -0.00156(15)
S4 0.0187(2) 0.01127(19) 0.01521(18) 0.00202(15) 0.00337(15) 0.00247(16)

loop_
_atom_type_symbol
_atom_type_description
_atom_type_scat_dispersion_real
_atom_type_scat_dispersion_imag
_atom_type_scat_source
C C 0.0033 0.0016 'International Tables Vol C Tables 4.2.6.8 and 6.1.1.4'
H H 0.0000 0.0000 'International Tables Vol C Tables 4.2.6.8 and 6.1.1.4'
Cl Cl 0.1484 0.1585 'International Tables Vol C Tables 4.2.6.8 and 6.1.1.4'
N N 0.0061 0.0033 'International Tables Vol C Tables 4.2.6.8 and 6.1.1.4'
P P 0.1023 0.0942 'International Tables Vol C Tables 4.2.6.8 and 6.1.1.4'
S S 0.1246 0.1234 'International Tables Vol C Tables 4.2.6.8 and 6.1.1.4'

loop_
_geom_angle_atom_site_label_1
_geom_angle_atom_site_label_2
_geom_angle_atom_site_label_3
_geom_angle
_geom_angle_site_symmetry_1
_geom_angle_site_symmetry_3
_geom_angle_publ_flag
N4 C1 C2 111.41(14) . . ?
N4 C1 P1 124.77(12) . . ?
C2 C1 P1 123.27(12) . . ?
C5 C2 C1 114.49(14) . . ?
C5 C2 C6 108.47(15) . . ?
C1 C2 C6 109.91(14) . . ?
C5 C2 C3 113.18(14) . . ?
C1 C2 C3 101.67(13) . . ?
C6 C2 C3 108.90(15) . . ?
C4 C3 C2 107.29(13) . . ?
C4 C3 H3A 110.3 . . ?
C2 C3 H3A 110.3 . . ?
C4 C3 H3B 110.3 . . ?
C2 C3 H3B 110.3 . . ?
H3A C3 H3B 108.5 . . ?
C8 C4 C3 114.15(16) . . ?
C8 C4 C7 109.87(16) . . ?
C3 C4 C7 111.42(15) . . ?
C8 C4 N4 112.09(14) . . ?
C3 C4 N4 99.91(13) . . ?
C7 C4 N4 108.99(14) . . ?
C2 C5 H5A 109.5 . . ?
C2 C5 H5B 109.5 . . ?
H5A C5 H5B 109.5 . . ?
C2 C5 H5C 109.5 . . ?
H5A C5 H5C 109.5 . . ?
H5B C5 H5C 109.5 . . ?
C2 C6 H6A 109.5 . . ?
C2 C6 H6B 109.5 . . ?
H6A C6 H6B 109.5 . . ?
C2 C6 H6C 109.5 . . ?
H6A C6 H6C 109.5 . . ?
H6B C6 H6C 109.5 . . ?
C4 C7 H7A 109.5 . . ?
C4 C7 H7B 109.5 . . ?
H7A C7 H7B 109.5 . . ?
C4 C7 H7C 109.5 . . ?
H7A C7 H7C 109.5 . . ?
H7B C7 H7C 109.5 . . ?
C4 C8 H8A 109.5 . . ?
C4 C8 H8B 109.5 . . ?
H8A C8 H8B 109.5 . . ?
C4 C8 H8C 109.5 . . ?
H8A C8 H8C 109.5 . . ?
H8B C8 H8C 109.5 . . ?
C10 C9 C14 122.91(16) . . ?
C10 C9 N4 121.39(15) . . ?
C14 C9 N4 115.70(15) . . ?
C9 C10 C11 117.03(16) . . ?
C9 C10 C15 125.15(16) . . ?
C11 C10 C15 117.80(16) . . ?
C12 C11 C10 121.64(17) . . ?
C12 C11 H11 119.2 . . ?
C10 C11 H11 119.2 . . ?
C11 C12 C13 119.80(17) . . ?
C11 C12 H12 120.1 . . ?
C13 C12 H12 120.1 . . ?
C12 C13 C14 121.38(17) . . ?
C12 C13 H13 119.3 . . ?
C14 C13 H13 119.3 . . ?
C13 C14 C9 117.20(16) . . ?
C13 C14 C18 119.23(16) . . ?
C9 C14 C18 123.55(16) . . ?
C10 C15 C17 110.82(16) . . ?
C10 C15 C16 110.30(17) . . ?
C17 C15 C16 109.89(18) . . ?
C10 C15 H15 108.6 . . ?
C17 C15 H15 108.6 . . ?
C16 C15 H15 108.6 . . ?
C15 C16 H16A 109.5 . . ?
C15 C16 H16B 109.5 . . ?
H16A C16 H16B 109.5 . . ?
C15 C16 H16C 109.5 . . ?
H16A C16 H16C 109.5 . . ?
H16B C16 H16C 109.5 . . ?
C15 C17 H17A 109.5 . . ?
C15 C17 H17B 109.5 . . ?
H17A C17 H17B 109.5 . . ?
C15 C17 H17C 109.5 . . ?
H17A C17 H17C 109.5 . . ?
H17B C17 H17C 109.5 . . ?
C14 C18 C19 111.61(14) . . ?
C14 C18 C20 112.04(16) . . ?
C19 C18 C20 110.41(15) . . ?
C14 C18 H18 107.5 . . ?
C19 C18 H18 107.5 . . ?
C20 C18 H18 107.5 . . ?
C18 C19 H19A 109.5 . . ?
C18 C19 H19B 109.5 . . ?
H19A C19 H19B 109.5 . . ?
C18 C19 H19C 109.5 . . ?
H19A C19 H19C 109.5 . . ?
H19B C19 H19C 109.5 . . ?
C18 C20 H20A 109.5 . . ?
C18 C20 H20B 109.5 . . ?
H20A C20 H20B 109.5 . . ?
C18 C20 H20C 109.5 . . ?
H20A C20 H20C 109.5 . . ?
H20B C20 H20C 109.5 . . ?
P2 N1 P1 122.48(9) . . ?
P3 N2 P2 117.66(10) . . ?
P3 N3 P1 123.18(9) . . ?
C1 N4 C9 125.30(14) . . ?
C1 N4 C4 112.33(13) . . ?
C9 N4 C4 122.15(13) . . ?
N1 P1 N3 111.43(7) . . ?
N1 P1 C1 108.60(7) . . ?
N3 P1 C1 104.11(7) . . ?
N1 P1 S4 115.83(6) . . ?
N3 P1 S4 115.99(6) . . ?
C1 P1 S4 99.12(5) . . ?
N1 P2 N2 119.92(8) . . ?
N1 P2 Cl2 109.29(6) . . ?
N2 P2 Cl2 108.19(7) . . ?
N1 P2 Cl1 110.97(6) . . ?
N2 P2 Cl1 106.90(7) . . ?
Cl2 P2 Cl1 99.64(3) . . ?
N3 P3 N2 120.40(9) . . ?
N3 P3 Cl4 110.43(6) . . ?
N2 P3 Cl4 107.97(7) . . ?
N3 P3 Cl3 108.79(6) . . ?
N2 P3 Cl3 107.47(7) . . ?
Cl4 P3 Cl3 99.78(3) . . ?

loop_
_geom_bond_atom_site_label_1
_geom_bond_atom_site_label_2
_geom_bond_distance
_geom_bond_site_symmetry_2
_geom_bond_publ_flag
C1 N4 1.305(2) . ?
C1 C2 1.537(2) . ?
C1 P1 1.8581(16) . ?
C2 C5 1.536(3) . ?
C2 C6 1.547(3) . ?
C2 C3 1.549(2) . ?
C3 C4 1.525(3) . ?
C3 H3A 0.9900 . ?
C3 H3B 0.9900 . ?
C4 C8 1.521(3) . ?
C4 C7 1.533(3) . ?
C4 N4 1.542(2) . ?
C5 H5A 0.9800 . ?
C5 H5B 0.9800 . ?
C5 H5C 0.9800 . ?
C6 H6A 0.9800 . ?
C6 H6B 0.9800 . ?
C6 H6C 0.9800 . ?
C7 H7A 0.9800 . ?
C7 H7B 0.9800 . ?
C7 H7C 0.9800 . ?
C8 H8A 0.9800 . ?
C8 H8B 0.9800 . ?
C8 H8C 0.9800 . ?
C9 C10 1.398(2) . ?
C9 C14 1.408(2) . ?
C9 N4 1.467(2) . ?
C10 C11 1.402(2) . ?
C10 C15 1.517(3) . ?
C11 C12 1.378(3) . ?
C11 H11 0.9500 . ?
C12 C13 1.391(3) . ?
C12 H12 0.9500 . ?
C13 C14 1.392(2) . ?
C13 H13 0.9500 . ?
C14 C18 1.528(3) . ?
C15 C17 1.532(3) . ?
C15 C16 1.533(3) . ?
C15 H15 1.0000 . ?
C16 H16A 0.9800 . ?
C16 H16B 0.9800 . ?
C16 H16C 0.9800 . ?
C17 H17A 0.9800 . ?
C17 H17B 0.9800 . ?
C17 H17C 0.9800 . ?
C18 C19 1.534(3) . ?
C18 C20 1.539(3) . ?
C18 H18 1.0000 . ?
C19 H19A 0.9800 . ?
C19 H19B 0.9800 . ?
C19 H19C 0.9800 . ?
C20 H20A 0.9800 . ?
C20 H20B 0.9800 . ?
C20 H20C 0.9800 . ?
Cl1 P2 2.0192(6) . ?
Cl2 P2 2.0092(6) . ?
Cl3 P3 2.0182(6) . ?
Cl4 P3 2.0175(6) . ?
N1 P2 1.5579(15) . ?
N1 P1 1.6245(15) . ?
N2 P3 1.5865(16) . ?
N2 P2 1.5911(17) . ?
N3 P3 1.5595(15) . ?
N3 P1 1.6293(15) . ?
P1 S4 1.9488(6) . ?

loop_
_geom_torsion_atom_site_label_1
_geom_torsion_atom_site_label_2
_geom_torsion_atom_site_label_3
_geom_torsion_atom_site_label_4
_geom_torsion
_geom_torsion_site_symmetry_1
_geom_torsion_site_symmetry_2
_geom_torsion_site_symmetry_3
_geom_torsion_site_symmetry_4
_geom_torsion_publ_flag
N4 C1 C2 C5 -118.53(16) . . . . ?
P1 C1 C2 C5 53.32(19) . . . . ?
N4 C1 C2 C6 119.11(16) . . . . ?
P1 C1 C2 C6 -69.04(18) . . . . ?
N4 C1 C2 C3 3.87(18) . . . . ?
P1 C1 C2 C3 175.72(12) . . . . ?
C5 C2 C3 C4 103.57(17) . . . . ?
C1 C2 C3 C4 -19.72(17) . . . . ?
C6 C2 C3 C4 -135.71(16) . . . . ?
C2 C3 C4 C8 145.99(15) . . . . ?
C2 C3 C4 C7 -88.84(17) . . . . ?
C2 C3 C4 N4 26.21(17) . . . . ?
C14 C9 C10 C11 0.5(2) . . . . ?
N4 C9 C10 C11 -179.85(15) . . . . ?
C14 C9 C10 C15 -177.88(16) . . . . ?
N4 C9 C10 C15 1.8(3) . . . . ?
C9 C10 C11 C12 -2.1(3) . . . . ?
C15 C10 C11 C12 176.36(17) . . . . ?
C10 C11 C12 C13 1.9(3) . . . . ?
C11 C12 C13 C14 -0.1(3) . . . . ?
C12 C13 C14 C9 -1.5(3) . . . . ?
C12 C13 C14 C18 -179.83(16) . . . . ?
C10 C9 C14 C13 1.3(2) . . . . ?
N4 C9 C14 C13 -178.42(15) . . . . ?
C10 C9 C14 C18 179.55(15) . . . . ?
N4 C9 C14 C18 -0.2(2) . . . . ?
C9 C10 C15 C17 120.58(19) . . . . ?
C11 C10 C15 C17 -57.7(2) . . . . ?
C9 C10 C15 C16 -117.50(19) . . . . ?
C11 C10 C15 C16 64.2(2) . . . . ?
C13 C14 C18 C19 82.5(2) . . . . ?
C9 C14 C18 C19 -95.8(2) . . . . ?
C13 C14 C18 C20 -42.0(2) . . . . ?
C9 C14 C18 C20 139.82(17) . . . . ?
C2 C1 N4 C9 -160.98(15) . . . . ?
P1 C1 N4 C9 27.3(2) . . . . ?
C2 C1 N4 C4 13.76(19) . . . . ?
P1 C1 N4 C4 -157.95(12) . . . . ?
C10 C9 N4 C1 -97.6(2) . . . . ?
C14 C9 N4 C1 82.1(2) . . . . ?
C10 C9 N4 C4 88.1(2) . . . . ?
C14 C9 N4 C4 -92.15(18) . . . . ?
C8 C4 N4 C1 -146.51(16) . . . . ?
C3 C4 N4 C1 -25.24(18) . . . . ?
C7 C4 N4 C1 91.65(17) . . . . ?
C8 C4 N4 C9 28.4(2) . . . . ?
C3 C4 N4 C9 149.69(15) . . . . ?
C7 C4 N4 C9 -93.42(18) . . . . ?
P2 N1 P1 N3 -25.73(13) . . . . ?
P2 N1 P1 C1 -139.84(10) . . . . ?
P2 N1 P1 S4 109.74(10) . . . . ?
P3 N3 P1 N1 15.08(14) . . . . ?
P3 N3 P1 C1 131.95(11) . . . . ?
P3 N3 P1 S4 -120.32(10) . . . . ?
N4 C1 P1 N1 -29.26(16) . . . . ?
C2 C1 P1 N1 159.99(13) . . . . ?
N4 C1 P1 N3 -148.08(14) . . . . ?
C2 C1 P1 N3 41.17(15) . . . . ?
N4 C1 P1 S4 92.06(14) . . . . ?
C2 C1 P1 S4 -78.70(13) . . . . ?
P1 N1 P2 N2 18.70(15) . . . . ?
P1 N1 P2 Cl2 144.36(9) . . . . ?
P1 N1 P2 Cl1 -106.73(10) . . . . ?
P3 N2 P2 N1 1.12(16) . . . . ?
P3 N2 P2 Cl2 -125.06(10) . . . . ?
P3 N2 P2 Cl1 128.45(10) . . . . ?
P1 N3 P3 N2 2.54(16) . . . . ?
P1 N3 P3 Cl4 -124.34(10) . . . . ?
P1 N3 P3 Cl3 127.10(9) . . . . ?
P2 N2 P3 N3 -11.36(17) . . . . ?
P2 N2 P3 Cl4 116.64(10) . . . . ?
P2 N2 P3 Cl3 -136.54(10) . . . . ?
